data_2235906
loop_
_publ_author_name
'Ghaemi, Akbar'
'Rayati, Saeed'
'Fayyazi, Kazem'
'Ng, Seik Weng'
'Tiekink, Edward R. T.'

_publ_section_title
;
 {\m-2-[(3-Amino-2,2-dimethylpropyl)iminomethyl]-6-methoxyphenolato-1:2\k^5^<i>O</i>^1^,<i>O</i>^6^:<i>N</i>,<i>N</i>',<i>O</i>^1^}{2-[(3-amino-2,2-dimethylpropyl)iminomethyl]-6-methoxyphenolato-1\k^3^<i>N</i>,<i>N</i>',<i>O</i>^1^}-\m-azido-1:2\k^2^<i>N</i>:<i>N</i>-azido-2\k<i>N</i>-methanol-2\k<i>O</i>-dinickel(II)
;
_journal_coeditor_code LH5496
_journal_issue 8
_journal_name_full 'Acta Crystallographica Section E'
_journal_page_first m1027
_journal_page_last m1028
_journal_paper_doi 10.1107/S1600536812029662
_journal_volume 68
_journal_year 2012
_chemical_formula_iupac '[Ni2 (C13 H19 N2 O2)2 (N3)2 (C H4 O)]'
_chemical_formula_moiety 'C27 H42 N10 Ni2 O5'
_chemical_formula_sum 'C27 H42 N10 Ni2 O5'
_chemical_formula_weight 704.13
_chemical_name_systematic
;
{\m-2-[(3-Amino-2,2-dimethylpropyl)iminomethyl]-6-methoxyphenolato-
1:2\k^5^<i>O</i>^1^,<i>O</i>^6^:<i>N</i>,<i>N</i>',<i>O</i>^1^}{2-[(3-amino-
2,2-dimethylpropyl)iminomethyl]-6-methoxyphenolato-1\k^3^<i>N</i>,<i>N</i>',
<i>O</i>^1^}-\m-azido-1:2\k^2^<i>N</i>:<i>N</i>-azido-2\k<i>N</i>-
methanol-2\k<i>O</i>-dinickel(II)
;
_space_group_IT_number 14
_symmetry_cell_setting monoclinic
_symmetry_space_group_name_Hall '-P 2yn'
_symmetry_space_group_name_H-M 'P 1 21/n 1'
_atom_sites_solution_hydrogens geom
_atom_sites_solution_primary direct
_atom_sites_solution_secondary difmap
_audit_creation_method SHELXL-97
_cell_angle_alpha 90.00
_cell_angle_beta 96.674(2)
_cell_angle_gamma 90.00
_cell_formula_units_Z 4
_cell_length_a 8.0907(2)
_cell_length_b 18.5230(4)
_cell_length_c 21.1162(4)
_cell_measurement_reflns_used 9647
_cell_measurement_temperature 100(2)
_cell_measurement_theta_max 27.4989
_cell_measurement_theta_min 2.3991
_cell_volume 3143.11(12)
_computing_cell_refinement 'CrysAlis PRO (Agilent, 2010)'
_computing_data_collection 'CrysAlis PRO (Agilent, 2010)'
_computing_data_reduction 'CrysAlis PRO (Agilent, 2010)'
_computing_molecular_graphics 'ORTEP-3 for Windows (Farrugia, 1997) and DIAMOND (Brandenburg, 2006)'
_computing_publication_material 'publCIF (Westrip, 2010)'
_computing_structure_refinement 'SHELXL97 (Sheldrick, 2008)'
_computing_structure_solution 'SHELXS97 (Sheldrick, 2008)'
_diffrn_ambient_temperature 100(2)
_diffrn_detector_area_resol_mean 10.4041
_diffrn_measured_fraction_theta_full 0.998
_diffrn_measured_fraction_theta_max 0.998
_diffrn_measurement_device_type 'Agilent SuperNova Dual diffractometer with an Atlas detector'
_diffrn_measurement_method '\w scan'
_diffrn_radiation_monochromator Mirror
_diffrn_radiation_source 'SuperNova (Mo) X-ray Source'
_diffrn_radiation_type MoK\a
_diffrn_radiation_wavelength 0.71073
_diffrn_reflns_av_R_equivalents 0.0310
_diffrn_reflns_av_sigmaI/netI 0.0377
_diffrn_reflns_limit_h_max 9
_diffrn_reflns_limit_h_min -10
_diffrn_reflns_limit_k_max 23
_diffrn_reflns_limit_k_min -24
_diffrn_reflns_limit_l_max 27
_diffrn_reflns_limit_l_min -20
_diffrn_reflns_number 21789
_diffrn_reflns_theta_full 27.56
_diffrn_reflns_theta_max 27.56
_diffrn_reflns_theta_min 2.40
_diffrn_standards_decay_% 0
_diffrn_standards_interval_count 0
_diffrn_standards_interval_time 0
_diffrn_standards_number 0
_exptl_absorpt_coefficient_mu 1.252
_exptl_absorpt_correction_T_max 0.8061
_exptl_absorpt_correction_T_min 0.7532
_exptl_absorpt_correction_type multi-scan
_exptl_absorpt_process_details '(CrysAlis PRO; Agilent, 2010)'
_exptl_crystal_colour green
_exptl_crystal_density_diffrn 1.488
_exptl_crystal_density_method 'not measured'
_exptl_crystal_description prism
_exptl_crystal_F_000 1480
_exptl_crystal_size_max 0.24
_exptl_crystal_size_mid 0.18
_exptl_crystal_size_min 0.18
_refine_diff_density_max 0.489
_refine_diff_density_min -0.439
_refine_ls_extinction_method none
_refine_ls_goodness_of_fit_ref 1.008
_refine_ls_hydrogen_treatment mixed
_refine_ls_matrix_type full
_refine_ls_number_parameters 417
_refine_ls_number_reflns 7266
_refine_ls_number_restraints 5
_refine_ls_restrained_S_all 1.008
_refine_ls_R_factor_all 0.0414
_refine_ls_R_factor_gt 0.0314
_refine_ls_shift/su_max 0.001
_refine_ls_shift/su_mean 0.001
_refine_ls_structure_factor_coef Fsqd
_refine_ls_weighting_details 'calc w=1/[\s^2^(Fo^2^)+(0.0296P)^2^+2.1117P] where P=(Fo^2^+2Fc^2^)/3'
_refine_ls_weighting_scheme calc
_refine_ls_wR_factor_gt 0.0704
_refine_ls_wR_factor_ref 0.0755
_reflns_number_gt 6115
_reflns_number_total 7266
_reflns_threshold_expression I>2\s(I)
_cod_data_source_file lh5496.cif
_cod_data_source_block I
_cod_original_sg_symbol_H-M 'P 21/n'
_cod_database_code 2235906
_cod_database_fobs_code 2235906

loop_
_symmetry_equiv_pos_as_xyz
'x, y, z'
'-x+1/2, y+1/2, -z+1/2'
'-x, -y, -z'
'x-1/2, -y-1/2, z-1/2'

loop_
_atom_site_type_symbol
_atom_site_label
_atom_site_fract_x
_atom_site_fract_y
_atom_site_fract_z
_atom_site_U_iso_or_equiv
_atom_site_adp_type
_atom_site_calc_flag
_atom_site_refinement_flags
_atom_site_occupancy
_atom_site_symmetry_multiplicity
Ni Ni1 0.76377(3) 0.497301(13) 0.206798(11) 0.01246(7) Uani d . 1 1
Ni Ni2 0.60168(3) 0.568768(13) 0.320859(11) 0.01225(7) Uani d . 1 1
O O1 0.30566(18) 0.34321(8) 0.21466(7) 0.0224(3) Uani d . 1 1
O O2 0.55396(17) 0.43769(7) 0.19832(6) 0.0175(3) Uani d . 1 1
O O3 0.88920(17) 0.39094(7) 0.23383(6) 0.0169(3) Uani d . 1 1
O O4 0.77159(16) 0.49200(7) 0.30265(6) 0.0123(3) Uani d . 1 1
O O5 0.40544(18) 0.49563(7) 0.28883(7) 0.0174(3) Uani d D 1 1
H H5 0.438(3) 0.4697(12) 0.2606(9) 0.038(8) Uiso d D 1 1
N N1 0.7467(2) 0.50350(8) 0.11091(7) 0.0141(3) Uani d . 1 1
N N2 0.9982(2) 0.54253(9) 0.21894(8) 0.0158(3) Uani d D 1 1
H H21 1.072(2) 0.5079(9) 0.2186(11) 0.020(6) Uiso d D 1 1
H H22 1.007(3) 0.5592(12) 0.2581(6) 0.032(7) Uiso d D 1 1
N N3 0.63088(19) 0.53036(9) 0.41241(7) 0.0146(3) Uani d . 1 1
N N4 0.7772(2) 0.64761(9) 0.34998(8) 0.0146(3) Uani d D 1 1
H H41 0.778(3) 0.6781(9) 0.3171(7) 0.012(5) Uiso d D 1 1
H H42 0.8797(15) 0.6324(13) 0.3523(12) 0.034(7) Uiso d D 1 1
N N5 0.6386(2) 0.59256(9) 0.22382(7) 0.0152(3) Uani d . 1 1
N N6 0.5399(2) 0.61611(9) 0.18170(8) 0.0157(3) Uani d . 1 1
N N7 0.4510(2) 0.63934(10) 0.14030(9) 0.0279(4) Uani d . 1 1
N N8 0.4217(2) 0.64681(9) 0.32858(8) 0.0197(4) Uani d . 1 1
N N9 0.2826(2) 0.63245(9) 0.33620(8) 0.0170(3) Uani d . 1 1
N N10 0.1456(2) 0.62014(11) 0.34411(10) 0.0305(5) Uani d . 1 1
C C1 0.3810(3) 0.28869(12) 0.25635(11) 0.0339(6) Uani d . 1 1
H H1A 0.3312 0.2894 0.2965 0.051 Uiso calc R 1 1
H H1B 0.5008 0.2979 0.2650 0.051 Uiso calc R 1 1
H H1C 0.3629 0.2413 0.2361 0.051 Uiso calc R 1 1
C C2 0.3687(2) 0.34659(11) 0.15632(9) 0.0177(4) Uani d . 1 1
C C3 0.3041(3) 0.30317(11) 0.10674(10) 0.0196(4) Uani d . 1 1
H H3 0.2214 0.2685 0.1134 0.024 Uiso calc R 1 1
C C4 0.3589(3) 0.30964(11) 0.04667(10) 0.0213(4) Uani d . 1 1
H H4 0.3148 0.2792 0.0126 0.026 Uiso calc R 1 1
C C5 0.4770(3) 0.36038(11) 0.03738(9) 0.0188(4) Uani d . 1 1
H H5A 0.5127 0.3655 -0.0037 0.023 Uiso calc R 1 1
C C6 0.5466(2) 0.40518(10) 0.08773(9) 0.0152(4) Uani d . 1 1
C C7 0.4949(2) 0.39842(10) 0.14951(9) 0.0151(4) Uani d . 1 1
C C8 0.6576(2) 0.46182(10) 0.07183(9) 0.0158(4) Uani d . 1 1
H H8 0.6657 0.4691 0.0278 0.019 Uiso calc R 1 1
C C9 0.8245(2) 0.56541(10) 0.08267(9) 0.0154(4) Uani d . 1 1
H H9A 0.7621 0.6095 0.0918 0.018 Uiso calc R 1 1
H H9B 0.8118 0.5590 0.0358 0.018 Uiso calc R 1 1
C C10 1.0093(2) 0.57828(10) 0.10513(9) 0.0164(4) Uani d . 1 1
C C11 1.0368(2) 0.60104(10) 0.17535(9) 0.0163(4) Uani d . 1 1
H H11A 1.1542 0.6159 0.1862 0.020 Uiso calc R 1 1
H H11B 0.9656 0.6433 0.1817 0.020 Uiso calc R 1 1
C C12 1.1134(3) 0.51171(11) 0.09389(10) 0.0220(4) Uani d . 1 1
H H12A 1.2305 0.5213 0.1089 0.033 Uiso calc R 1 1
H H12B 1.1021 0.5005 0.0482 0.033 Uiso calc R 1 1
H H12C 1.0743 0.4706 0.1173 0.033 Uiso calc R 1 1
C C13 1.0618(3) 0.64185(12) 0.06528(10) 0.0232(5) Uani d . 1 1
H H13A 1.1797 0.6526 0.0776 0.035 Uiso calc R 1 1
H H13B 0.9948 0.6844 0.0729 0.035 Uiso calc R 1 1
H H13C 1.0442 0.6292 0.0199 0.035 Uiso calc R 1 1
C C14 0.9007(3) 0.33467(11) 0.18754(9) 0.0204(4) Uani d . 1 1
H H14A 0.9590 0.2930 0.2082 0.031 Uiso calc R 1 1
H H14B 0.9625 0.3525 0.1534 0.031 Uiso calc R 1 1
H H14C 0.7886 0.3202 0.1694 0.031 Uiso calc R 1 1
C C15 0.8407(2) 0.36947(10) 0.29201(9) 0.0151(4) Uani d . 1 1
C C16 0.8521(3) 0.29996(11) 0.31517(10) 0.0200(4) Uani d . 1 1
H H16 0.8952 0.2626 0.2909 0.024 Uiso calc R 1 1
C C17 0.7998(3) 0.28455(11) 0.37473(10) 0.0206(4) Uani d . 1 1
H H17 0.8056 0.2365 0.3906 0.025 Uiso calc R 1 1
C C18 0.7403(2) 0.33867(11) 0.40992(9) 0.0180(4) Uani d . 1 1
H H18 0.7066 0.3278 0.4505 0.022 Uiso calc R 1 1
C C19 0.7280(2) 0.41017(10) 0.38728(9) 0.0146(4) Uani d . 1 1
C C20 0.7773(2) 0.42644(10) 0.32705(9) 0.0129(4) Uani d . 1 1
C C21 0.6803(2) 0.46681(10) 0.42907(9) 0.0149(4) Uani d . 1 1
H H21A 0.6865 0.4556 0.4732 0.018 Uiso calc R 1 1
C C22 0.6171(3) 0.58335(11) 0.46303(9) 0.0181(4) Uani d . 1 1
H H22A 0.6166 0.5579 0.5042 0.022 Uiso calc R 1 1
H H22B 0.5104 0.6096 0.4542 0.022 Uiso calc R 1 1
C C23 0.7622(3) 0.63805(11) 0.46827(9) 0.0187(4) Uani d . 1 1
C C24 0.7553(2) 0.68694(10) 0.40948(9) 0.0169(4) Uani d . 1 1
H H24A 0.6466 0.7121 0.4039 0.020 Uiso calc R 1 1
H H24B 0.8433 0.7241 0.4170 0.020 Uiso calc R 1 1
C C25 0.7405(3) 0.68711(12) 0.52552(10) 0.0301(5) Uani d . 1 1
H H25A 0.7442 0.6578 0.5643 0.045 Uiso calc R 1 1
H H25B 0.6330 0.7120 0.5182 0.045 Uiso calc R 1 1
H H25C 0.8303 0.7228 0.5306 0.045 Uiso calc R 1 1
C C26 0.9292(3) 0.59914(12) 0.47949(10) 0.0244(5) Uani d . 1 1
H H26A 0.9307 0.5678 0.5169 0.037 Uiso calc R 1 1
H H26B 1.0190 0.6347 0.4868 0.037 Uiso calc R 1 1
H H26C 0.9452 0.5699 0.4420 0.037 Uiso calc R 1 1
C C27 0.3146(3) 0.45380(12) 0.33012(10) 0.0216(4) Uani d . 1 1
H H27A 0.2309 0.4246 0.3045 0.032 Uiso calc R 1 1
H H27B 0.2593 0.4862 0.3577 0.032 Uiso calc R 1 1
H H27C 0.3914 0.4220 0.3564 0.032 Uiso calc R 1 1

loop_
_atom_site_aniso_label
_atom_site_aniso_U_11
_atom_site_aniso_U_22
_atom_site_aniso_U_33
_atom_site_aniso_U_12
_atom_site_aniso_U_13
_atom_site_aniso_U_23
Ni1 0.01189(13) 0.01354(12) 0.01216(12) -0.00137(9) 0.00225(9) -0.00016(9)
Ni2 0.01019(12) 0.01284(12) 0.01395(12) 0.00028(9) 0.00238(9) 0.00016(9)
O1 0.0190(8) 0.0268(8) 0.0220(7) -0.0050(6) 0.0044(6) 0.0041(6)
O2 0.0159(7) 0.0219(7) 0.0147(6) -0.0061(6) 0.0026(5) -0.0028(6)
O3 0.0204(7) 0.0150(7) 0.0162(7) 0.0005(6) 0.0061(5) -0.0026(5)
O4 0.0124(6) 0.0121(6) 0.0128(6) 0.0007(5) 0.0029(5) 0.0007(5)
O5 0.0150(7) 0.0192(7) 0.0187(7) -0.0035(6) 0.0053(6) -0.0009(6)
N1 0.0121(8) 0.0156(8) 0.0150(8) -0.0007(6) 0.0030(6) 0.0012(6)
N2 0.0155(9) 0.0180(8) 0.0144(8) -0.0009(7) 0.0033(7) -0.0001(7)
N3 0.0108(8) 0.0171(8) 0.0164(8) -0.0018(6) 0.0040(6) -0.0016(7)
N4 0.0117(8) 0.0161(8) 0.0165(8) -0.0001(7) 0.0038(6) -0.0013(7)
N5 0.0138(8) 0.0174(8) 0.0145(8) 0.0021(7) 0.0019(6) 0.0017(6)
N6 0.0129(8) 0.0142(8) 0.0207(8) -0.0034(7) 0.0041(7) 0.0006(7)
N7 0.0202(10) 0.0327(10) 0.0290(10) 0.0018(8) -0.0049(8) 0.0104(9)
N8 0.0109(8) 0.0179(8) 0.0304(9) 0.0021(7) 0.0029(7) -0.0006(7)
N9 0.0153(9) 0.0165(8) 0.0187(8) 0.0028(7) 0.0001(7) -0.0052(7)
N10 0.0156(9) 0.0310(11) 0.0468(12) -0.0016(8) 0.0107(8) -0.0135(9)
C1 0.0513(16) 0.0271(12) 0.0223(11) 0.0001(11) 0.0005(11) 0.0040(10)
C2 0.0154(10) 0.0186(10) 0.0188(10) 0.0019(8) 0.0007(8) 0.0023(8)
C3 0.0158(10) 0.0141(9) 0.0281(11) -0.0027(8) -0.0016(8) 0.0001(8)
C4 0.0233(11) 0.0167(10) 0.0223(10) -0.0013(8) -0.0034(9) -0.0044(8)
C5 0.0212(11) 0.0198(10) 0.0146(9) 0.0032(8) -0.0006(8) -0.0024(8)
C6 0.0142(10) 0.0140(9) 0.0169(9) 0.0009(8) -0.0005(7) -0.0003(8)
C7 0.0136(9) 0.0144(9) 0.0164(9) 0.0025(7) -0.0020(7) 0.0003(8)
C8 0.0158(10) 0.0186(10) 0.0129(9) 0.0041(8) 0.0017(7) -0.0004(8)
C9 0.0160(10) 0.0161(9) 0.0144(9) -0.0006(8) 0.0033(7) 0.0024(8)
C10 0.0157(10) 0.0182(10) 0.0160(9) -0.0009(8) 0.0046(7) 0.0025(8)
C11 0.0158(10) 0.0166(9) 0.0169(9) -0.0019(8) 0.0036(7) 0.0003(8)
C12 0.0202(11) 0.0271(11) 0.0199(10) 0.0021(9) 0.0067(8) -0.0019(9)
C13 0.0176(10) 0.0275(11) 0.0246(11) -0.0047(9) 0.0030(8) 0.0080(9)
C14 0.0242(11) 0.0195(10) 0.0186(10) 0.0016(9) 0.0076(8) -0.0051(8)
C15 0.0130(9) 0.0174(9) 0.0151(9) -0.0003(8) 0.0025(7) -0.0012(8)
C16 0.0233(11) 0.0142(9) 0.0223(10) 0.0026(8) 0.0020(8) -0.0028(8)
C17 0.0250(11) 0.0138(9) 0.0225(10) -0.0001(8) -0.0001(8) 0.0039(8)
C18 0.0183(10) 0.0195(10) 0.0157(9) -0.0012(8) 0.0002(8) 0.0035(8)
C19 0.0121(9) 0.0157(9) 0.0156(9) -0.0006(7) 0.0003(7) 0.0004(8)
C20 0.0095(9) 0.0130(9) 0.0157(9) -0.0013(7) -0.0007(7) -0.0007(7)
C21 0.0133(9) 0.0192(10) 0.0125(9) -0.0031(8) 0.0031(7) 0.0014(8)
C22 0.0217(11) 0.0192(10) 0.0147(9) 0.0026(8) 0.0075(8) -0.0008(8)
C23 0.0222(11) 0.0178(10) 0.0163(9) 0.0005(8) 0.0030(8) -0.0038(8)
C24 0.0162(10) 0.0152(9) 0.0196(10) 0.0000(8) 0.0038(8) -0.0043(8)
C25 0.0452(15) 0.0250(11) 0.0212(11) -0.0049(11) 0.0093(10) -0.0086(9)
C26 0.0217(11) 0.0240(11) 0.0254(11) -0.0002(9) -0.0055(9) 0.0009(9)
C27 0.0165(10) 0.0256(11) 0.0233(10) -0.0035(8) 0.0046(8) 0.0013(9)

loop_
_atom_type_symbol
_atom_type_description
_atom_type_scat_dispersion_real
_atom_type_scat_dispersion_imag
_atom_type_scat_source
C C 0.0033 0.0016 'International Tables Vol C Tables 4.2.6.8 and 6.1.1.4'
H H 0.0000 0.0000 'International Tables Vol C Tables 4.2.6.8 and 6.1.1.4'
N N 0.0061 0.0033 'International Tables Vol C Tables 4.2.6.8 and 6.1.1.4'
O O 0.0106 0.0060 'International Tables Vol C Tables 4.2.6.8 and 6.1.1.4'
Ni Ni 0.3393 1.1124 'International Tables Vol C Tables 4.2.6.8 and 6.1.1.4'

loop_
_geom_angle_atom_site_label_1
_geom_angle_atom_site_label_2
_geom_angle_atom_site_label_3
_geom_angle
N1 Ni1 O2 89.03(6)
N1 Ni1 O4 177.81(6)
O2 Ni1 O4 89.45(5)
N1 Ni1 N2 93.24(7)
O2 Ni1 N2 170.63(6)
O4 Ni1 N2 88.51(6)
N1 Ni1 N5 98.44(6)
O2 Ni1 N5 93.33(6)
O4 Ni1 N5 80.08(6)
N2 Ni1 N5 95.32(7)
N1 Ni1 O3 106.25(6)
O2 Ni1 O3 83.89(5)
O4 Ni1 O3 75.14(5)
N2 Ni1 O3 86.75(6)
N5 Ni1 O3 155.08(6)
O4 Ni2 N3 85.96(6)
O4 Ni2 N8 173.69(6)
N3 Ni2 N8 99.97(7)
O4 Ni2 N4 95.33(6)
N3 Ni2 N4 87.99(6)
N8 Ni2 N4 87.06(7)
O4 Ni2 O5 89.46(5)
N3 Ni2 O5 94.50(6)
N8 Ni2 O5 87.95(6)
N4 Ni2 O5 174.74(6)
O4 Ni2 N5 78.02(6)
N3 Ni2 N5 163.17(6)
N8 Ni2 N5 96.25(7)
N4 Ni2 N5 88.39(6)
O5 Ni2 N5 90.50(6)
C2 O1 C1 113.83(17)
C7 O2 Ni1 127.05(13)
C15 O3 C14 116.12(15)
C15 O3 Ni1 107.95(11)
C14 O3 Ni1 121.51(11)
C20 O4 Ni1 115.60(11)
C20 O4 Ni2 124.11(12)
Ni1 O4 Ni2 102.19(5)
C27 O5 Ni2 124.44(12)
C27 O5 H5 110.5(19)
Ni2 O5 H5 108.1(19)
C8 N1 C9 116.27(16)
C8 N1 Ni1 125.26(14)
C9 N1 Ni1 118.02(12)
C11 N2 Ni1 118.56(12)
C11 N2 H21 109.6(16)
Ni1 N2 H21 108.7(15)
C11 N2 H22 109.2(16)
Ni1 N2 H22 103.3(17)
H21 N2 H22 107(2)
C21 N3 C22 117.64(16)
C21 N3 Ni2 125.26(13)
C22 N3 Ni2 116.48(12)
C24 N4 Ni2 116.81(12)
C24 N4 H41 111.1(13)
Ni2 N4 H41 106.3(13)
C24 N4 H42 108.6(16)
Ni2 N4 H42 113.7(16)
H41 N4 H42 99(2)
N6 N5 Ni1 118.16(13)
N6 N5 Ni2 128.57(14)
Ni1 N5 Ni2 96.60(6)
N7 N6 N5 177.3(2)
N9 N8 Ni2 122.77(14)
N10 N9 N8 178.3(2)
O1 C1 H1A 109.5
O1 C1 H1B 109.5
H1A C1 H1B 109.5
O1 C1 H1C 109.5
H1A C1 H1C 109.5
H1B C1 H1C 109.5
C3 C2 O1 120.20(18)
C3 C2 C7 122.17(19)
O1 C2 C7 117.56(17)
C2 C3 C4 120.57(19)
C2 C3 H3 119.7
C4 C3 H3 119.7
C5 C4 C3 119.29(18)
C5 C4 H4 120.4
C3 C4 H4 120.4
C4 C5 C6 121.24(19)
C4 C5 H5A 119.4
C6 C5 H5A 119.4
C5 C6 C7 120.30(18)
C5 C6 C8 117.10(18)
C7 C6 C8 122.30(17)
O2 C7 C6 123.75(18)
O2 C7 C2 119.85(18)
C6 C7 C2 116.38(17)
N1 C8 C6 127.07(18)
N1 C8 H8 116.5
C6 C8 H8 116.5
N1 C9 C10 116.40(15)
N1 C9 H9A 108.2
C10 C9 H9A 108.2
N1 C9 H9B 108.2
C10 C9 H9B 108.2
H9A C9 H9B 107.3
C12 C10 C9 111.21(16)
C12 C10 C11 110.60(16)
C9 C10 C11 111.61(16)
C12 C10 C13 109.99(17)
C9 C10 C13 105.73(15)
C11 C10 C13 107.52(16)
N2 C11 C10 112.55(15)
N2 C11 H11A 109.1
C10 C11 H11A 109.1
N2 C11 H11B 109.1
C10 C11 H11B 109.1
H11A C11 H11B 107.8
C10 C12 H12A 109.5
C10 C12 H12B 109.5
H12A C12 H12B 109.5
C10 C12 H12C 109.5
H12A C12 H12C 109.5
H12B C12 H12C 109.5
C10 C13 H13A 109.5
C10 C13 H13B 109.5
H13A C13 H13B 109.5
C10 C13 H13C 109.5
H13A C13 H13C 109.5
H13B C13 H13C 109.5
O3 C14 H14A 109.5
O3 C14 H14B 109.5
H14A C14 H14B 109.5
O3 C14 H14C 109.5
H14A C14 H14C 109.5
H14B C14 H14C 109.5
C16 C15 O3 124.56(18)
C16 C15 C20 121.58(18)
O3 C15 C20 113.86(16)
C15 C16 C17 119.63(19)
C15 C16 H16 120.2
C17 C16 H16 120.2
C18 C17 C16 120.00(18)
C18 C17 H17 120.0
C16 C17 H17 120.0
C17 C18 C19 121.35(19)
C17 C18 H18 119.3
C19 C18 H18 119.3
C18 C19 C20 119.45(18)
C18 C19 C21 119.13(18)
C20 C19 C21 121.14(17)
O4 C20 C19 123.33(17)
O4 C20 C15 118.66(17)
C19 C20 C15 117.98(17)
N3 C21 C19 126.49(17)
N3 C21 H21A 116.8
C19 C21 H21A 116.8
N3 C22 C23 111.72(16)
N3 C22 H22A 109.3
C23 C22 H22A 109.3
N3 C22 H22B 109.3
C23 C22 H22B 109.3
H22A C22 H22B 107.9
C26 C23 C24 110.71(18)
C26 C23 C25 109.70(17)
C24 C23 C25 106.90(16)
C26 C23 C22 110.68(17)
C24 C23 C22 111.93(16)
C25 C23 C22 106.75(17)
N4 C24 C23 113.58(16)
N4 C24 H24A 108.8
C23 C24 H24A 108.8
N4 C24 H24B 108.8
C23 C24 H24B 108.8
H24A C24 H24B 107.7
C23 C25 H25A 109.5
C23 C25 H25B 109.5
H25A C25 H25B 109.5
C23 C25 H25C 109.5
H25A C25 H25C 109.5
H25B C25 H25C 109.5
C23 C26 H26A 109.5
C23 C26 H26B 109.5
H26A C26 H26B 109.5
C23 C26 H26C 109.5
H26A C26 H26C 109.5
H26B C26 H26C 109.5
O5 C27 H27A 109.5
O5 C27 H27B 109.5
H27A C27 H27B 109.5
O5 C27 H27C 109.5
H27A C27 H27C 109.5
H27B C27 H27C 109.5

loop_
_geom_bond_atom_site_label_1
_geom_bond_atom_site_label_2
_geom_bond_distance
_geom_bond_publ_flag
Ni1 O2 2.0155(14) y
Ni1 O3 2.2589(13) y
Ni1 O4 2.0201(13) y
Ni1 N1 2.0166(16) y
Ni1 N2 2.0621(17) y
Ni1 N5 2.0862(16) y
Ni2 O4 2.0451(13) y
Ni2 O5 2.1364(14) y
Ni2 N3 2.0478(16) y
Ni2 N5 2.1505(16) y
Ni2 N4 2.0797(16) y
Ni2 N8 2.0715(17) y
O1 C2 1.388(2) ?
O1 C1 1.429(3) ?
O2 C7 1.306(2) ?
O3 C15 1.390(2) ?
O3 C14 1.439(2) ?
O4 C20 1.318(2) ?
O5 C27 1.432(2) ?
O5 H5 0.832(10) ?
N1 C8 1.288(2) ?
N1 C9 1.468(2) ?
N2 C11 1.478(2) ?
N2 H21 0.879(10) ?
N2 H22 0.877(10) ?
N3 C21 1.279(2) ?
N3 C22 1.465(2) ?
N4 C24 1.481(2) ?
N4 H41 0.895(9) ?
N4 H42 0.872(10) ?
N5 N6 1.206(2) ?
N6 N7 1.150(2) ?
N8 N9 1.186(2) ?
N9 N10 1.162(2) ?
C1 H1A 0.9800 ?
C1 H1B 0.9800 ?
C1 H1C 0.9800 ?
C2 C3 1.375(3) ?
C2 C7 1.421(3) ?
C3 C4 1.397(3) ?
C3 H3 0.9500 ?
C4 C5 1.370(3) ?
C4 H4 0.9500 ?
C5 C6 1.413(3) ?
C5 H5A 0.9500 ?
C6 C7 1.421(3) ?
C6 C8 1.445(3) ?
C8 H8 0.9500 ?
C9 C10 1.534(3) ?
C9 H9A 0.9900 ?
C9 H9B 0.9900 ?
C10 C12 1.527(3) ?
C10 C11 1.533(3) ?
C10 C13 1.535(3) ?
C11 H11A 0.9900 ?
C11 H11B 0.9900 ?
C12 H12A 0.9800 ?
C12 H12B 0.9800 ?
C12 H12C 0.9800 ?
C13 H13A 0.9800 ?
C13 H13B 0.9800 ?
C13 H13C 0.9800 ?
C14 H14A 0.9800 ?
C14 H14B 0.9800 ?
C14 H14C 0.9800 ?
C15 C16 1.377(3) ?
C15 C20 1.419(3) ?
C16 C17 1.402(3) ?
C16 H16 0.9500 ?
C17 C18 1.368(3) ?
C17 H17 0.9500 ?
C18 C19 1.408(3) ?
C18 H18 0.9500 ?
C19 C20 1.409(3) ?
C19 C21 1.452(3) ?
C21 H21A 0.9500 ?
C22 C23 1.545(3) ?
C22 H22A 0.9900 ?
C22 H22B 0.9900 ?
C23 C26 1.525(3) ?
C23 C24 1.532(3) ?
C23 C25 1.539(3) ?
C24 H24A 0.9900 ?
C24 H24B 0.9900 ?
C25 H25A 0.9800 ?
C25 H25B 0.9800 ?
C25 H25C 0.9800 ?
C26 H26A 0.9800 ?
C26 H26B 0.9800 ?
C26 H26C 0.9800 ?
C27 H27A 0.9800 ?
C27 H27B 0.9800 ?
C27 H27C 0.9800 ?

loop_
_geom_hbond_atom_site_label_D
_geom_hbond_atom_site_label_H
_geom_hbond_atom_site_label_A
_geom_hbond_site_symmetry_A
_geom_hbond_distance_DH
_geom_hbond_distance_HA
_geom_hbond_distance_DA
_geom_hbond_angle_DHA
_geom_hbond_publ_flag
O5 H5 O2 . 0.830(10) 1.800(10) 2.604(2) 161(3) yes
N2 H22 N10 1_655 0.880(10) 2.32(2) 3.121(2) 153(2) yes
N4 H42 N10 1_655 0.870(10) 2.190(10) 3.040(2) 165(2) yes

loop_
_geom_torsion_atom_site_label_1
_geom_torsion_atom_site_label_2
_geom_torsion_atom_site_label_3
_geom_torsion_atom_site_label_4
_geom_torsion
N1 Ni1 O2 C7 24.42(15)
O4 Ni1 O2 C7 -157.15(15)
N5 Ni1 O2 C7 122.82(15)
O3 Ni1 O2 C7 -82.03(15)
N1 Ni1 O3 C15 -154.40(11)
O2 Ni1 O3 C15 -67.20(11)
O4 Ni1 O3 C15 23.85(11)
N2 Ni1 O3 C15 113.17(12)
N5 Ni1 O3 C15 17.54(19)
N1 Ni1 O3 C14 -16.55(15)
O2 Ni1 O3 C14 70.65(14)
O4 Ni1 O3 C14 161.70(15)
N2 Ni1 O3 C14 -108.98(14)
N5 Ni1 O3 C14 155.38(15)
O2 Ni1 O4 C20 58.20(13)
N2 Ni1 O4 C20 -112.66(13)
N5 Ni1 O4 C20 151.67(13)
O3 Ni1 O4 C20 -25.63(12)
O2 Ni1 O4 Ni2 -79.51(6)
N2 Ni1 O4 Ni2 109.64(7)
N5 Ni1 O4 Ni2 13.97(6)
O3 Ni1 O4 Ni2 -163.34(6)
N3 Ni2 O4 C20 38.68(13)
N4 Ni2 O4 C20 126.28(13)
O5 Ni2 O4 C20 -55.88(13)
N5 Ni2 O4 C20 -146.51(14)
N3 Ni2 O4 Ni1 171.54(6)
N4 Ni2 O4 Ni1 -100.85(6)
O5 Ni2 O4 Ni1 76.99(6)
N5 Ni2 O4 Ni1 -13.64(6)
O4 Ni2 O5 C27 100.30(15)
N3 Ni2 O5 C27 14.39(16)
N8 Ni2 O5 C27 -85.45(15)
N5 Ni2 O5 C27 178.32(15)
O2 Ni1 N1 C8 -17.53(16)
N2 Ni1 N1 C8 153.38(16)
N5 Ni1 N1 C8 -110.75(16)
O3 Ni1 N1 C8 65.83(17)
O2 Ni1 N1 C9 154.47(14)
N2 Ni1 N1 C9 -34.62(14)
N5 Ni1 N1 C9 61.25(14)
O3 Ni1 N1 C9 -122.17(13)
N1 Ni1 N2 C11 37.14(15)
O4 Ni1 N2 C11 -141.55(14)
N5 Ni1 N2 C11 -61.65(14)
O3 Ni1 N2 C11 143.25(14)
O4 Ni2 N3 C21 -24.19(16)
N8 Ni2 N3 C21 153.66(16)
N4 Ni2 N3 C21 -119.68(17)
O5 Ni2 N3 C21 64.95(16)
N5 Ni2 N3 C21 -42.0(3)
O4 Ni2 N3 C22 146.46(13)
N8 Ni2 N3 C22 -35.69(14)
N4 Ni2 N3 C22 50.97(14)
O5 Ni2 N3 C22 -124.40(13)
N5 Ni2 N3 C22 128.7(2)
O4 Ni2 N4 C24 -133.28(13)
N3 Ni2 N4 C24 -47.52(13)
N8 Ni2 N4 C24 52.57(13)
N5 Ni2 N4 C24 148.92(13)
N1 Ni1 N5 N6 24.62(16)
O2 Ni1 N5 N6 -64.89(15)
O4 Ni1 N5 N6 -153.75(15)
N2 Ni1 N5 N6 118.71(15)
O3 Ni1 N5 N6 -147.55(14)
N1 Ni1 N5 Ni2 165.32(6)
O2 Ni1 N5 Ni2 75.80(6)
O4 Ni1 N5 Ni2 -13.05(6)
N2 Ni1 N5 Ni2 -100.60(7)
O3 Ni1 N5 Ni2 -6.86(17)
O4 Ni2 N5 N6 147.40(17)
N3 Ni2 N5 N6 165.54(19)
N8 Ni2 N5 N6 -29.93(17)
N4 Ni2 N5 N6 -116.80(17)
O5 Ni2 N5 N6 58.06(17)
O4 Ni2 N5 Ni1 12.98(5)
N3 Ni2 N5 Ni1 31.1(2)
N8 Ni2 N5 Ni1 -164.35(6)
N4 Ni2 N5 Ni1 108.78(7)
O5 Ni2 N5 Ni1 -76.36(6)
N3 Ni2 N8 N9 -69.32(17)
N4 Ni2 N8 N9 -156.76(17)
O5 Ni2 N8 N9 24.90(16)
N5 Ni2 N8 N9 115.18(17)
C1 O1 C2 C3 86.4(2)
C1 O1 C2 C7 -96.6(2)
O1 C2 C3 C4 175.66(18)
C7 C2 C3 C4 -1.3(3)
C2 C3 C4 C5 -0.7(3)
C3 C4 C5 C6 1.3(3)
C4 C5 C6 C7 0.0(3)
C4 C5 C6 C8 -173.92(18)
Ni1 O2 C7 C6 -16.5(3)
Ni1 O2 C7 C2 165.10(13)
C5 C6 C7 O2 179.77(17)
C8 C6 C7 O2 -6.7(3)
C5 C6 C7 C2 -1.8(3)
C8 C6 C7 C2 171.77(17)
C3 C2 C7 O2 -179.03(18)
O1 C2 C7 O2 4.0(3)
C3 C2 C7 C6 2.5(3)
O1 C2 C7 C6 -174.56(17)
C9 N1 C8 C6 -168.84(18)
Ni1 N1 C8 C6 3.3(3)
C5 C6 C8 N1 -172.40(19)
C7 C6 C8 N1 13.9(3)
C8 N1 C9 C10 -132.96(18)
Ni1 N1 C9 C10 54.3(2)
N1 C9 C10 C12 56.7(2)
N1 C9 C10 C11 -67.3(2)
N1 C9 C10 C13 176.07(17)
Ni1 N2 C11 C10 -56.9(2)
C12 C10 C11 N2 -57.1(2)
C9 C10 C11 N2 67.3(2)
C13 C10 C11 N2 -177.17(16)
C14 O3 C15 C16 20.5(3)
Ni1 O3 C15 C16 160.90(16)
C14 O3 C15 C20 -159.81(16)
Ni1 O3 C15 C20 -19.40(18)
O3 C15 C16 C17 179.80(18)
C20 C15 C16 C17 0.1(3)
C15 C16 C17 C18 -1.0(3)
C16 C17 C18 C19 0.9(3)
C17 C18 C19 C20 0.3(3)
C17 C18 C19 C21 -173.75(18)
Ni1 O4 C20 C19 -157.92(14)
Ni2 O4 C20 C19 -30.5(2)
Ni1 O4 C20 C15 24.0(2)
Ni2 O4 C20 C15 151.43(13)
C18 C19 C20 O4 -179.20(17)
C21 C19 C20 O4 -5.3(3)
C18 C19 C20 C15 -1.1(3)
C21 C19 C20 C15 172.73(17)
C16 C15 C20 O4 179.12(17)
O3 C15 C20 O4 -0.6(2)
C16 C15 C20 C19 1.0(3)
O3 C15 C20 C19 -178.74(16)
C22 N3 C21 C19 -169.38(18)
Ni2 N3 C21 C19 1.2(3)
C18 C19 C21 N3 -164.60(19)
C20 C19 C21 N3 21.5(3)
C21 N3 C22 C23 104.2(2)
Ni2 N3 C22 C23 -67.23(18)
N3 C22 C23 C26 -56.9(2)
N3 C22 C23 C24 67.2(2)
N3 C22 C23 C25 -176.20(16)
Ni2 N4 C24 C23 61.01(19)
C26 C23 C24 N4 59.6(2)
C25 C23 C24 N4 179.07(17)
C22 C23 C24 N4 -64.4(2)
